data_1549393
loop_
_publ_author_name
'H\"ohne, Martha'
'Aluri, Bhaskar R.'
'Spannenberg, Anke'
'M\"uller, Bernd H.'
'Peulecke, Normen'
'Rosenthal, Uwe'

_publ_section_title
;
 1,1-Bis(diphenylphosphoryl)hydrazine
;
_journal_coeditor_code RZ4023
_journal_issue 5
_journal_name_full IUCrData
_journal_page_first x180679
_journal_paper_doi 10.1107/S241431461800679X
_journal_volume 3
_journal_year 2018
_chemical_formula_iupac 'C24 H22 N2 O2 P2'
_chemical_formula_moiety 'C24 H22 N2 O2 P2'
_chemical_formula_sum 'C24 H22 N2 O2 P2'
_chemical_formula_weight 432.37
_chemical_name_systematic
;
1,1-Bis(diphenylphosphoryl)hydrazine
;
_space_group_crystal_system triclinic
_space_group_IT_number 2
_space_group_name_Hall '-P 1'
_space_group_name_H-M_alt 'P -1'
_symmetry_space_group_name_Hall '-P 1'
_symmetry_space_group_name_H-M 'P -1'
_atom_sites_solution_hydrogens mixed
_audit_creation_method SHELXL-2014/7
_cell_angle_alpha 71.352(4)
_cell_angle_beta 84.442(4)
_cell_angle_gamma 81.817(4)
_cell_formula_units_Z 2
_cell_length_a 8.6901(5)
_cell_length_b 10.1547(5)
_cell_length_c 12.6282(7)
_cell_measurement_reflns_used 5988
_cell_measurement_temperature 200(2)
_cell_measurement_theta_max 29.68
_cell_measurement_theta_min 2.06
_cell_volume 1043.56(10)
_computing_cell_refinement
;
X-AREA (Stoe & Cie, 2005)
;
_computing_data_collection
;
X-AREA (Stoe & Cie, 2005)
;
_computing_data_reduction
;
X-AREA (Stoe & Cie, 2005)
;
_computing_molecular_graphics
;
XP in SHELXTL (Sheldrick, 2008)
;
_computing_publication_material
;
publCIF (Westrip, 2010)
;
_computing_structure_refinement
;
SHELXL2014 (Sheldrick, 2015)
;
_computing_structure_solution
;
SHELXS97 (Sheldrick, 2008)
;
_diffrn_ambient_temperature 200(2)
_diffrn_measured_fraction_theta_full 0.998
_diffrn_measured_fraction_theta_max 0.998
_diffrn_measurement_device_type 'Stoe IPDS II'
_diffrn_measurement_method \w
_diffrn_radiation_monochromator graphite
_diffrn_radiation_source 'fine-focus sealed tube'
_diffrn_radiation_type MoK\a
_diffrn_radiation_wavelength 0.71073
_diffrn_reflns_av_R_equivalents 0.0140
_diffrn_reflns_limit_h_max 11
_diffrn_reflns_limit_h_min -11
_diffrn_reflns_limit_k_max 13
_diffrn_reflns_limit_k_min -13
_diffrn_reflns_limit_l_max 16
_diffrn_reflns_limit_l_min -16
_diffrn_reflns_number 15868
_diffrn_reflns_theta_full 25.242
_diffrn_reflns_theta_max 27.998
_diffrn_reflns_theta_min 2.132
_exptl_absorpt_coefficient_mu 0.233
_exptl_absorpt_correction_type none
_exptl_crystal_colour colourless
_exptl_crystal_density_diffrn 1.376
_exptl_crystal_description prism
_exptl_crystal_F_000 452
_exptl_crystal_size_max 0.50
_exptl_crystal_size_mid 0.30
_exptl_crystal_size_min 0.25
_refine_diff_density_max 0.354
_refine_diff_density_min -0.279
_refine_ls_extinction_method none
_refine_ls_goodness_of_fit_ref 1.053
_refine_ls_hydrogen_treatment mixed
_refine_ls_matrix_type full
_refine_ls_number_parameters 279
_refine_ls_number_reflns 5037
_refine_ls_number_restraints 0
_refine_ls_restrained_S_all 1.053
_refine_ls_R_factor_all 0.0359
_refine_ls_R_factor_gt 0.0291
_refine_ls_shift/su_max 0.001
_refine_ls_shift/su_mean 0.000
_refine_ls_structure_factor_coef Fsqd
_refine_ls_weighting_details 'w=1/[\s^2^(Fo^2^)+(0.0504P)^2^+0.1335P] where P=(Fo^2^+2Fc^2^)/3'
_refine_ls_weighting_scheme calc
_refine_ls_wR_factor_gt 0.0786
_refine_ls_wR_factor_ref 0.0807
_reflns_number_gt 4301
_reflns_number_total 5037
_reflns_threshold_expression 'I > 2\s(I)'
_cod_data_source_file rz4023sup1.cif
_cod_data_source_block I
_cod_database_code 1549393
_shelx_space_group_comment
;
The symmetry employed for this shelxl refinement is uniquely defined
by the following loop, which should always be used as a source of
symmetry information in preference to the above space-group names.
They are only intended as comments.
;

loop_
_space_group_symop_operation_xyz
'x, y, z'
'-x, -y, -z'

loop_
_atom_site_type_symbol
_atom_site_label
_atom_site_fract_x
_atom_site_fract_y
_atom_site_fract_z
_atom_site_U_iso_or_equiv
_atom_site_adp_type
_atom_site_calc_flag
_atom_site_occupancy
C C1 0.89750(13) 0.48325(12) 0.26480(10) 0.0223(2) Uani d 1
C C2 0.77523(15) 0.55487(13) 0.19719(11) 0.0274(2) Uani d 1
H H2C 0.7771 0.5531 0.1223 0.033 Uiso calc 1
C C3 0.65113(16) 0.62857(15) 0.23907(12) 0.0331(3) Uani d 1
H H3 0.5681 0.6775 0.1928 0.040 Uiso calc 1
C C4 0.64754(17) 0.63124(15) 0.34843(13) 0.0349(3) Uani d 1
H H4 0.5619 0.6814 0.3771 0.042 Uiso calc 1
C C5 0.76835(17) 0.56106(16) 0.41553(12) 0.0360(3) Uani d 1
H H5 0.7660 0.5630 0.4904 0.043 Uiso calc 1
C C6 0.89352(16) 0.48747(14) 0.37381(11) 0.0308(3) Uani d 1
H H6 0.9769 0.4398 0.4201 0.037 Uiso calc 1
C C7 1.20749(13) 0.32186(12) 0.29927(10) 0.0209(2) Uani d 1
C C8 1.35584(14) 0.36535(13) 0.27120(10) 0.0258(2) Uani d 1
H H8 1.3740 0.4382 0.2037 0.031 Uiso calc 1
C C9 1.47602(14) 0.30254(14) 0.34133(12) 0.0296(3) Uani d 1
H H9 1.5761 0.3337 0.3228 0.036 Uiso calc 1
C C10 1.45090(15) 0.19430(14) 0.43856(11) 0.0296(3) Uani d 1
H H10 1.5346 0.1495 0.4854 0.036 Uiso calc 1
C C11 1.30418(16) 0.15118(14) 0.46774(11) 0.0287(3) Uani d 1
H H11 1.2871 0.0776 0.5350 0.034 Uiso calc 1
C C12 1.18228(14) 0.21521(13) 0.39899(10) 0.0245(2) Uani d 1
H H12 1.0814 0.1865 0.4197 0.029 Uiso calc 1
C C13 1.01250(14) -0.02059(12) 0.25987(10) 0.0231(2) Uani d 1
C C14 1.08887(15) -0.08649(13) 0.35836(10) 0.0266(2) Uani d 1
H H14 1.0739 -0.0463 0.4175 0.032 Uiso calc 1
C C15 1.18663(16) -0.21031(14) 0.37088(12) 0.0341(3) Uani d 1
H H15 1.2391 -0.2543 0.4381 0.041 Uiso calc 1
C C16 1.20760(17) -0.26968(15) 0.28517(14) 0.0387(3) Uani d 1
H H16 1.2745 -0.3545 0.2936 0.046 Uiso calc 1
C C17 1.13138(19) -0.20583(16) 0.18727(13) 0.0388(3) Uani d 1
H H17 1.1457 -0.2473 0.1289 0.047 Uiso calc 1
C C18 1.03422(17) -0.08176(14) 0.17395(11) 0.0318(3) Uani d 1
H H18 0.9823 -0.0382 0.1064 0.038 Uiso calc 1
C C19 0.72636(14) 0.14265(13) 0.17142(10) 0.0247(2) Uani d 1
C C20 0.64662(18) 0.02528(17) 0.20351(13) 0.0375(3) Uani d 1
H H20 0.6832 -0.0558 0.2616 0.045 Uiso calc 1
C C21 0.51300(19) 0.0271(2) 0.15020(16) 0.0476(4) Uani d 1
H H21 0.4577 -0.0525 0.1725 0.057 Uiso calc 1
C C22 0.46105(17) 0.1442(2) 0.06523(15) 0.0462(4) Uani d 1
H H22 0.3717 0.1442 0.0275 0.055 Uiso calc 1
C C23 0.53780(18) 0.26136(19) 0.03472(13) 0.0415(3) Uani d 1
H H23 0.4994 0.3428 -0.0225 0.050 Uiso calc 1
C C24 0.67102(15) 0.26122(15) 0.08710(11) 0.0305(3) Uani d 1
H H24 0.7243 0.3420 0.0653 0.037 Uiso calc 1
N N1 0.98664(11) 0.27181(10) 0.16766(8) 0.02110(19) Uani d 1
N N2 1.03825(14) 0.24976(12) 0.06221(9) 0.0270(2) Uani d 1
O O1 1.12316(11) 0.49585(9) 0.09599(7) 0.02781(19) Uani d 1
O O2 0.84523(10) 0.16030(9) 0.36001(7) 0.02361(17) Uani d 1
P P1 1.05904(3) 0.39960(3) 0.20082(2) 0.02008(8) Uani d 1
P P2 0.88965(3) 0.14098(3) 0.24925(2) 0.01921(8) Uani d 1
H H2A 1.0080(19) 0.3320(18) 0.0093(14) 0.031(4) Uiso d 1
H H2B 1.146(2) 0.2365(19) 0.0615(15) 0.042(5) Uiso d 1

loop_
_atom_site_aniso_label
_atom_site_aniso_U_11
_atom_site_aniso_U_22
_atom_site_aniso_U_33
_atom_site_aniso_U_12
_atom_site_aniso_U_13
_atom_site_aniso_U_23
C1 0.0234(5) 0.0172(5) 0.0260(6) -0.0025(4) -0.0035(4) -0.0057(4)
C2 0.0285(6) 0.0265(6) 0.0254(6) -0.0006(5) -0.0057(5) -0.0055(5)
C3 0.0296(6) 0.0318(7) 0.0359(7) 0.0049(5) -0.0089(5) -0.0093(6)
C4 0.0321(7) 0.0331(7) 0.0418(8) 0.0063(5) -0.0050(6) -0.0183(6)
C5 0.0406(7) 0.0387(8) 0.0330(7) 0.0060(6) -0.0076(6) -0.0199(6)
C6 0.0320(6) 0.0309(7) 0.0312(6) 0.0053(5) -0.0106(5) -0.0132(5)
C7 0.0204(5) 0.0200(5) 0.0225(5) -0.0009(4) -0.0032(4) -0.0070(4)
C8 0.0244(6) 0.0244(6) 0.0273(6) -0.0036(5) 0.0010(5) -0.0065(5)
C9 0.0200(5) 0.0321(7) 0.0385(7) -0.0019(5) -0.0009(5) -0.0142(5)
C10 0.0268(6) 0.0292(6) 0.0340(6) 0.0061(5) -0.0110(5) -0.0128(5)
C11 0.0329(6) 0.0250(6) 0.0253(6) -0.0006(5) -0.0071(5) -0.0033(5)
C12 0.0247(6) 0.0239(6) 0.0239(5) -0.0044(4) -0.0032(4) -0.0047(5)
C13 0.0265(6) 0.0189(5) 0.0232(5) -0.0035(4) -0.0005(4) -0.0055(4)
C14 0.0312(6) 0.0221(6) 0.0248(6) -0.0037(5) -0.0026(5) -0.0045(5)
C15 0.0341(7) 0.0242(6) 0.0400(7) -0.0009(5) -0.0071(6) -0.0038(5)
C16 0.0355(7) 0.0236(6) 0.0560(9) 0.0010(5) 0.0013(6) -0.0141(6)
C17 0.0470(8) 0.0319(7) 0.0424(8) -0.0034(6) 0.0043(6) -0.0208(6)
C18 0.0417(7) 0.0283(6) 0.0274(6) -0.0043(5) -0.0019(5) -0.0116(5)
C19 0.0234(5) 0.0299(6) 0.0231(5) -0.0042(5) -0.0027(4) -0.0108(5)
C20 0.0374(7) 0.0380(8) 0.0402(8) -0.0138(6) -0.0055(6) -0.0113(6)
C21 0.0359(8) 0.0553(10) 0.0637(11) -0.0171(7) -0.0041(7) -0.0300(9)
C22 0.0263(7) 0.0692(11) 0.0568(10) 0.0029(7) -0.0128(6) -0.0395(9)
C23 0.0345(7) 0.0535(9) 0.0387(8) 0.0101(7) -0.0147(6) -0.0203(7)
C24 0.0294(6) 0.0346(7) 0.0279(6) 0.0004(5) -0.0057(5) -0.0108(5)
N1 0.0246(5) 0.0213(5) 0.0170(4) -0.0044(4) 0.0001(4) -0.0050(4)
N2 0.0331(6) 0.0269(6) 0.0195(5) -0.0014(4) 0.0033(4) -0.0073(4)
O1 0.0303(4) 0.0240(4) 0.0244(4) -0.0070(3) -0.0025(3) 0.0009(3)
O2 0.0250(4) 0.0263(4) 0.0199(4) -0.0039(3) -0.0005(3) -0.0076(3)
P1 0.02100(14) 0.01798(14) 0.01910(14) -0.00280(10) -0.00280(10) -0.00205(11)
P2 0.02125(14) 0.01898(14) 0.01705(14) -0.00319(10) -0.00204(10) -0.00449(10)

loop_
_atom_type_symbol
_atom_type_description
_atom_type_scat_dispersion_real
_atom_type_scat_dispersion_imag
_atom_type_scat_source
C C 0.0033 0.0016 'International Tables Vol C Tables 4.2.6.8 and 6.1.1.4'
H H 0.0000 0.0000 'International Tables Vol C Tables 4.2.6.8 and 6.1.1.4'
N N 0.0061 0.0033 'International Tables Vol C Tables 4.2.6.8 and 6.1.1.4'
O O 0.0106 0.0060 'International Tables Vol C Tables 4.2.6.8 and 6.1.1.4'
P P 0.1023 0.0942 'International Tables Vol C Tables 4.2.6.8 and 6.1.1.4'

loop_
_geom_angle_atom_site_label_1
_geom_angle_atom_site_label_2
_geom_angle_atom_site_label_3
_geom_angle
C6 C1 C2 119.31(11)
C6 C1 P1 123.61(9)
C2 C1 P1 116.94(9)
C3 C2 C1 120.08(12)
C3 C2 H2C 120.0
C1 C2 H2C 120.0
C2 C3 C4 120.20(12)
C2 C3 H3 119.9
C4 C3 H3 119.9
C5 C4 C3 119.98(13)
C5 C4 H4 120.0
C3 C4 H4 120.0
C4 C5 C6 120.07(13)
C4 C5 H5 120.0
C6 C5 H5 120.0
C1 C6 C5 120.35(12)
C1 C6 H6 119.8
C5 C6 H6 119.8
C12 C7 C8 119.26(11)
C12 C7 P1 122.47(9)
C8 C7 P1 118.17(9)
C9 C8 C7 120.17(12)
C9 C8 H8 119.9
C7 C8 H8 119.9
C8 C9 C10 120.14(12)
C8 C9 H9 119.9
C10 C9 H9 119.9
C9 C10 C11 120.20(12)
C9 C10 H10 119.9
C11 C10 H10 119.9
C10 C11 C12 120.08(12)
C10 C11 H11 120.0
C12 C11 H11 120.0
C11 C12 C7 120.12(11)
C11 C12 H12 119.9
C7 C12 H12 119.9
C14 C13 C18 119.11(12)
C14 C13 P2 117.92(9)
C18 C13 P2 122.96(10)
C15 C14 C13 120.55(12)
C15 C14 H14 119.7
C13 C14 H14 119.7
C16 C15 C14 119.83(13)
C16 C15 H15 120.1
C14 C15 H15 120.1
C17 C16 C15 120.17(13)
C17 C16 H16 119.9
C15 C16 H16 119.9
C16 C17 C18 120.31(13)
C16 C17 H17 119.8
C18 C17 H17 119.8
C17 C18 C13 120.02(13)
C17 C18 H18 120.0
C13 C18 H18 120.0
C24 C19 C20 119.65(12)
C24 C19 P2 121.71(10)
C20 C19 P2 118.42(10)
C19 C20 C21 119.81(15)
C19 C20 H20 120.1
C21 C20 H20 120.1
C22 C21 C20 120.01(15)
C22 C21 H21 120.0
C20 C21 H21 120.0
C23 C22 C21 120.35(14)
C23 C22 H22 119.8
C21 C22 H22 119.8
C22 C23 C24 120.31(15)
C22 C23 H23 119.8
C24 C23 H23 119.8
C23 C24 C19 119.85(14)
C23 C24 H24 120.1
C19 C24 H24 120.1
N2 N1 P2 111.01(7)
N2 N1 P1 118.03(8)
P2 N1 P1 129.68(6)
N1 N2 H2A 105.2(10)
N1 N2 H2B 105.7(11)
H2A N2 H2B 108.7(15)
O1 P1 N1 107.98(5)
O1 P1 C1 112.80(6)
N1 P1 C1 105.50(5)
O1 P1 C7 111.04(5)
N1 P1 C7 109.40(5)
C1 P1 C7 109.90(5)
O2 P2 N1 110.58(5)
O2 P2 C19 113.78(5)
N1 P2 C19 105.17(5)
O2 P2 C13 112.32(5)
N1 P2 C13 107.58(5)
C19 P2 C13 106.97(6)

loop_
_geom_bond_atom_site_label_1
_geom_bond_atom_site_label_2
_geom_bond_distance
C1 C6 1.3879(17)
C1 C2 1.3948(17)
C1 P1 1.7957(12)
C2 C3 1.3841(19)
C2 H2C 0.9500
C3 C4 1.387(2)
C3 H3 0.9500
C4 C5 1.379(2)
C4 H4 0.9500
C5 C6 1.3887(19)
C5 H5 0.9500
C6 H6 0.9500
C7 C12 1.3959(16)
C7 C8 1.3987(16)
C7 P1 1.7961(12)
C8 C9 1.3821(18)
C8 H8 0.9500
C9 C10 1.384(2)
C9 H9 0.9500
C10 C11 1.3848(19)
C10 H10 0.9500
C11 C12 1.3857(17)
C11 H11 0.9500
C12 H12 0.9500
C13 C14 1.3916(17)
C13 C18 1.3988(17)
C13 P2 1.7994(12)
C14 C15 1.3866(19)
C14 H14 0.9500
C15 C16 1.384(2)
C15 H15 0.9500
C16 C17 1.383(2)
C16 H16 0.9500
C17 C18 1.385(2)
C17 H17 0.9500
C18 H18 0.9500
C19 C24 1.3890(18)
C19 C20 1.3916(18)
C19 P2 1.7980(12)
C20 C21 1.393(2)
C20 H20 0.9500
C21 C22 1.377(3)
C21 H21 0.9500
C22 C23 1.375(3)
C22 H22 0.9500
C23 C24 1.3875(19)
C23 H23 0.9500
C24 H24 0.9500
N1 N2 1.4391(13)
N1 P2 1.6769(10)
N1 P1 1.6989(10)
N2 H2A 0.909(17)
N2 H2B 0.927(19)
O1 P1 1.4843(9)
O2 P2 1.4810(8)

loop_
_geom_hbond_atom_site_label_D
_geom_hbond_atom_site_label_H
_geom_hbond_atom_site_label_A
_geom_hbond_site_symmetry_A
_geom_hbond_distance_DH
_geom_hbond_distance_HA
_geom_hbond_distance_DA
_geom_hbond_angle_DHA
N2 H2A O1 2_765 0.909(17) 2.089(18) 2.9737(15) 164.0(14)

loop_
_geom_torsion_atom_site_label_1
_geom_torsion_atom_site_label_2
_geom_torsion_atom_site_label_3
_geom_torsion_atom_site_label_4
_geom_torsion
C6 C1 C2 C3 -0.35(19)
P1 C1 C2 C3 -176.26(10)
C1 C2 C3 C4 -0.2(2)
C2 C3 C4 C5 0.4(2)
C3 C4 C5 C6 -0.1(2)
C2 C1 C6 C5 0.6(2)
P1 C1 C6 C5 176.27(11)
C4 C5 C6 C1 -0.4(2)
C12 C7 C8 C9 0.39(18)
P1 C7 C8 C9 -176.16(9)
C7 C8 C9 C10 1.34(19)
C8 C9 C10 C11 -1.92(19)
C9 C10 C11 C12 0.75(19)
C10 C11 C12 C7 0.99(19)
C8 C7 C12 C11 -1.55(18)
P1 C7 C12 C11 174.85(9)
C18 C13 C14 C15 0.72(19)
P2 C13 C14 C15 -179.18(10)
C13 C14 C15 C16 -0.5(2)
C14 C15 C16 C17 0.0(2)
C15 C16 C17 C18 0.3(2)
C16 C17 C18 C13 -0.2(2)
C14 C13 C18 C17 -0.4(2)
P2 C13 C18 C17 179.52(11)
C24 C19 C20 C21 0.6(2)
P2 C19 C20 C21 175.37(12)
C19 C20 C21 C22 0.7(2)
C20 C21 C22 C23 -1.9(2)
C21 C22 C23 C24 1.9(2)
C22 C23 C24 C19 -0.6(2)
C20 C19 C24 C23 -0.7(2)
P2 C19 C24 C23 -175.25(10)
N2 N1 P1 O1 18.81(10)
P2 N1 P1 O1 -175.40(7)
N2 N1 P1 C1 139.66(9)
P2 N1 P1 C1 -54.55(9)
N2 N1 P1 C7 -102.16(9)
P2 N1 P1 C7 63.63(9)
C6 C1 P1 O1 -123.31(11)
C2 C1 P1 O1 52.41(11)
C6 C1 P1 N1 119.04(11)
C2 C1 P1 N1 -65.25(10)
C6 C1 P1 C7 1.19(12)
C2 C1 P1 C7 176.91(9)
C12 C7 P1 O1 -172.27(9)
C8 C7 P1 O1 4.17(11)
C12 C7 P1 N1 -53.18(11)
C8 C7 P1 N1 123.26(9)
C12 C7 P1 C1 62.22(11)
C8 C7 P1 C1 -121.35(10)
N2 N1 P2 O2 176.63(8)
P1 N1 P2 O2 10.06(10)
N2 N1 P2 C19 -60.13(9)
P1 N1 P2 C19 133.29(8)
N2 N1 P2 C13 53.64(9)
P1 N1 P2 C13 -112.94(8)
C24 C19 P2 O2 99.51(11)
C20 C19 P2 O2 -75.13(12)
C24 C19 P2 N1 -21.65(12)
C20 C19 P2 N1 163.71(11)
C24 C19 P2 C13 -135.85(10)
C20 C19 P2 C13 49.51(12)
C14 C13 P2 O2 -18.63(11)
C18 C13 P2 O2 161.48(10)
C14 C13 P2 N1 103.29(10)
C18 C13 P2 N1 -76.60(11)
C14 C13 P2 C19 -144.15(10)
C18 C13 P2 C19 35.95(12)

_cod_database_fobs_code 1549393
